data_4071091
loop_
_publ_author_name
'Escobar, Aholibama'
'Donnadieu, Bruno'
'Mathey, Fran\,cois'

_publ_section_title
;
 From Functional Phospholide Ions to Bifunctional
 1,1&#x2032;-Diphosphaferrocenes
;
_journal_issue 8
_journal_name_full Organometallics
_journal_page_first 1887
_journal_paper_doi 10.1021/om7012474
_journal_volume 27
_journal_year 2008
_chemical_formula_moiety 'C9 H8 Fe0.50 O2 P'
_chemical_formula_sum 'C9 H8 Fe0.5 O2 P'
_chemical_formula_weight 207.05
_chemical_name_systematic
;

 ?

;
_space_group_IT_number 14
_symmetry_cell_setting monoclinic
_symmetry_space_group_name_Hall '-P 2yn'
_symmetry_space_group_name_H-M 'P 1 21/n 1'
_atom_sites_solution_hydrogens geom
_atom_sites_solution_primary direct
_atom_sites_solution_secondary difmap
_audit_creation_method SHELXL-97
_cell_angle_alpha 90.00
_cell_angle_beta 96.360(9)
_cell_angle_gamma 90.00
_cell_formula_units_Z 4
_cell_length_a 6.796(5)
_cell_length_b 8.163(6)
_cell_length_c 16.939(13)
_cell_measurement_reflns_used 718
_cell_measurement_temperature 100(2)
_cell_measurement_theta_max 22.42
_cell_measurement_theta_min 2.42
_cell_volume 933.9(12)
_computing_cell_refinement 'Bruker APEX 2.02'
_computing_data_collection 'Bruker APEX 2.02'
_computing_data_reduction 'Bruker SAINT'
_computing_molecular_graphics Ortep3
_computing_publication_material 'Bruker SHELXTL'
_computing_structure_refinement 'SHELXL-97 (Sheldrick, 1997)'
_computing_structure_solution Sir92
_diffrn_ambient_temperature 100(2)
_diffrn_measured_fraction_theta_full 0.984
_diffrn_measured_fraction_theta_max 0.984
_diffrn_measurement_device_type 'CCD area detector'
_diffrn_measurement_method 'phi and omega scans'
_diffrn_radiation_monochromator graphite
_diffrn_radiation_source 'fine-focus sealed tube'
_diffrn_radiation_type MoK\a
_diffrn_radiation_wavelength 0.71073
_diffrn_reflns_av_R_equivalents 0.0884
_diffrn_reflns_av_sigmaI/netI 0.0895
_diffrn_reflns_limit_h_max 6
_diffrn_reflns_limit_h_min -7
_diffrn_reflns_limit_k_max 8
_diffrn_reflns_limit_k_min -9
_diffrn_reflns_limit_l_max 18
_diffrn_reflns_limit_l_min -18
_diffrn_reflns_number 4428
_diffrn_reflns_theta_full 23.30
_diffrn_reflns_theta_max 23.30
_diffrn_reflns_theta_min 2.42
_exptl_absorpt_coefficient_mu 0.997
_exptl_absorpt_correction_T_max 0.9931
_exptl_absorpt_correction_T_min 0.8888
_exptl_absorpt_correction_type multi-scan
_exptl_crystal_colour 'red orange'
_exptl_crystal_density_diffrn 1.473
_exptl_crystal_density_method 'not measured'
_exptl_crystal_description 'prism frag'
_exptl_crystal_F_000 424
_exptl_crystal_size_max 0.12
_exptl_crystal_size_mid 0.01
_exptl_crystal_size_min 0.01
_refine_diff_density_max 0.556
_refine_diff_density_min -0.639
_refine_diff_density_rms 0.120
_refine_ls_extinction_method none
_refine_ls_goodness_of_fit_ref 1.045
_refine_ls_hydrogen_treatment constr
_refine_ls_matrix_type full
_refine_ls_number_parameters 214
_refine_ls_number_reflns 1324
_refine_ls_number_restraints 235
_refine_ls_restrained_S_all 0.962
_refine_ls_R_factor_all 0.1152
_refine_ls_R_factor_gt 0.0767
_refine_ls_shift/su_max 0.001
_refine_ls_shift/su_mean 0.000
_refine_ls_structure_factor_coef Fsqd
_refine_ls_weighting_details 'calc w=1/[\s^2^(Fo^2^)+(0.0474P)^2^+13.2858P] where P=(Fo^2^+2Fc^2^)/3'
_refine_ls_weighting_scheme calc
_refine_ls_wR_factor_gt 0.1873
_refine_ls_wR_factor_ref 0.2058
_reflns_number_gt 871
_reflns_number_total 1324
_reflns_threshold_expression >2sigma(I)
_cod_data_source_file om7012474-file001.cif
_cod_data_source_block 4a
_cod_original_sg_symbol_H-M ' P 2(1)/n'
_cod_original_formula_sum 'C9 H8 Fe0.50 O2 P'
_cod_database_code 4071091

loop_
_symmetry_equiv_pos_as_xyz
'x, y, z'
'-x+1/2, y+1/2, -z+1/2'
'-x, -y, -z'
'x-1/2, -y-1/2, z-1/2'

loop_
_atom_site_label
_atom_site_type_symbol
_atom_site_fract_x
_atom_site_fract_y
_atom_site_fract_z
_atom_site_U_iso_or_equiv
_atom_site_adp_type
_atom_site_occupancy
_atom_site_symmetry_multiplicity
_atom_site_calc_flag
_atom_site_refinement_flags
_atom_site_disorder_assembly
_atom_site_disorder_group
Fe1 Fe 1.0000 0.5000 0.0000 0.0281(6) Uani 1 2 d S . .
P1A P 0.754(6) 0.557(4) 0.072(2) 0.028(5) Uani 0.50 1 d P A 1
O1A O 0.707(3) 0.076(2) 0.0166(9) 0.056(5) Uani 0.50 1 d P A 1
O2A O 0.703(3) 0.219(2) 0.1293(9) 0.053(5) Uani 0.50 1 d P A 1
C1A C 0.742(8) 0.365(3) 0.0144(10) 0.024(2) Uani 0.50 1 d PDU A 1
C2A C 0.752(4) 0.3946(18) -0.0693(10) 0.025(3) Uani 0.50 1 d PDU A 1
C3A C 0.763(4) 0.564(2) -0.0852(9) 0.026(3) Uani 0.50 1 d PDU A 1
C4A C 0.767(5) 0.660(3) -0.0183(10) 0.026(3) Uani 0.50 1 d PDU A 1
C5A C 0.718(3) 0.204(3) 0.0494(17) 0.027(3) Uani 0.50 1 d PU A 1
C6A C 0.625(4) 0.061(3) 0.1718(13) 0.058(4) Uani 0.50 1 d PU A 1
H6A1 H 0.5476 0.0937 0.2154 0.069 Uiso 0.50 1 calc PR A 1
H6A2 H 0.5390 -0.0057 0.1331 0.069 Uiso 0.50 1 calc PR A 1
C8A C 0.742(3) 0.258(2) -0.1310(10) 0.028(4) Uani 0.50 1 d PDU A 1
H8A1 H 0.7497 0.3047 -0.1837 0.042 Uiso 0.50 1 calc PR A 1
H8A2 H 0.6161 0.1985 -0.1308 0.042 Uiso 0.50 1 calc PR A 1
H8A3 H 0.8521 0.1816 -0.1180 0.042 Uiso 0.50 1 calc PR A 1
C9A C 0.778(3) 0.630(2) -0.1679(9) 0.033(4) Uani 0.50 1 d PDU A 1
H9A1 H 0.7706 0.5392 -0.2060 0.050 Uiso 0.50 1 calc PR A 1
H9A2 H 0.9049 0.6871 -0.1687 0.050 Uiso 0.50 1 calc PR A 1
H9A3 H 0.6693 0.7067 -0.1826 0.050 Uiso 0.50 1 calc PR A 1
P1B P 0.738(5) 0.520(4) 0.078(2) 0.024(4) Uani 0.50 1 d P A 2
O1B O 0.760(2) 0.0877(16) -0.0323(8) 0.035(3) Uani 0.50 1 d P A 2
O2B O 0.755(2) 0.1655(19) 0.0939(11) 0.030(4) Uani 0.50 1 d P A 2
C1B C 0.749(8) 0.376(3) 0.0027(10) 0.025(2) Uani 0.50 1 d PDU A 2
C2B C 0.755(4) 0.4480(19) -0.0749(9) 0.026(2) Uani 0.50 1 d PDU A 2
C3B C 0.771(4) 0.6211(19) -0.0683(9) 0.030(3) Uani 0.50 1 d PDU A 2
C4B C 0.774(5) 0.680(3) 0.0066(12) 0.029(3) Uani 0.50 1 d PDU A 2
C5B C 0.760(3) 0.200(3) 0.0153(12) 0.024(3) Uani 0.50 1 d PU A 2
C6B C 0.762(3) -0.005(3) 0.1167(11) 0.051(4) Uani 0.50 1 d PU A 2
H6B1 H 0.6396 -0.0600 0.0934 0.062 Uiso 0.50 1 calc PR A 2
H6B2 H 0.8756 -0.0581 0.0950 0.062 Uiso 0.50 1 calc PR A 2
C8B C 0.746(3) 0.350(2) -0.1515(10) 0.030(4) Uani 0.50 1 d PDU A 2
H8B1 H 0.7574 0.4242 -0.1962 0.045 Uiso 0.50 1 calc PR A 2
H8B2 H 0.6195 0.2913 -0.1599 0.045 Uiso 0.50 1 calc PR A 2
H8B3 H 0.8551 0.2708 -0.1478 0.045 Uiso 0.50 1 calc PR A 2
C9B C 0.779(3) 0.731(2) -0.1402(10) 0.038(4) Uani 0.50 1 d PDU A 2
H9B1 H 0.7756 0.6631 -0.1881 0.057 Uiso 0.50 1 calc PR A 2
H9B2 H 0.9013 0.7951 -0.1339 0.057 Uiso 0.50 1 calc PR A 2
H9B3 H 0.6647 0.8048 -0.1450 0.057 Uiso 0.50 1 calc PR A 2
C7 C 0.7818(19) -0.0242(16) 0.2001(6) 0.066(3) Uani 1 1 d U . .

loop_
_atom_site_aniso_label
_atom_site_aniso_U_11
_atom_site_aniso_U_22
_atom_site_aniso_U_33
_atom_site_aniso_U_23
_atom_site_aniso_U_13
_atom_site_aniso_U_12
Fe1 0.0150(9) 0.0482(12) 0.0216(9) 0.0032(9) 0.0036(7) 0.0010(9)
P1A 0.020(6) 0.041(15) 0.025(8) -0.010(9) 0.010(4) -0.010(8)
O1A 0.102(14) 0.042(10) 0.027(9) -0.008(8) 0.023(9) 0.000(9)
O2A 0.092(15) 0.045(11) 0.025(10) 0.003(8) 0.019(9) -0.005(10)
C1A 0.013(5) 0.042(5) 0.019(5) -0.007(4) 0.002(5) -0.004(5)
C2A 0.016(4) 0.038(6) 0.021(4) -0.007(4) 0.002(4) -0.005(6)
C3A 0.017(4) 0.041(6) 0.021(5) -0.006(5) -0.002(5) -0.003(6)
C4A 0.020(5) 0.037(6) 0.021(7) -0.008(6) -0.001(8) -0.003(6)
C5A 0.016(6) 0.045(6) 0.021(7) -0.005(6) 0.004(7) -0.002(6)
C6A 0.057(8) 0.068(9) 0.045(7) -0.009(7) -0.005(7) 0.003(7)
C8A 0.019(8) 0.042(9) 0.024(8) -0.011(7) 0.006(7) -0.014(9)
C9A 0.030(8) 0.047(9) 0.021(7) 0.002(6) -0.005(7) 0.007(8)
P1B 0.012(6) 0.034(12) 0.027(5) 0.004(7) 0.005(4) -0.008(7)
O1B 0.036(8) 0.040(9) 0.026(8) -0.005(7) -0.003(7) 0.008(7)
O2B 0.027(9) 0.037(10) 0.026(10) -0.010(8) -0.003(8) -0.006(7)
C1B 0.012(5) 0.041(5) 0.020(5) -0.007(4) 0.001(6) -0.006(5)
C2B 0.017(4) 0.040(6) 0.020(4) -0.007(4) -0.001(4) -0.005(6)
C3B 0.021(5) 0.042(6) 0.026(6) -0.004(5) -0.003(6) -0.002(6)
C4B 0.019(6) 0.042(7) 0.025(7) -0.007(6) -0.004(8) -0.002(6)
C5B 0.012(6) 0.045(6) 0.018(6) -0.004(6) 0.008(6) -0.006(6)
C6B 0.052(8) 0.062(9) 0.039(6) -0.004(8) 0.001(6) -0.002(8)
C8B 0.024(8) 0.040(9) 0.025(7) -0.004(7) 0.003(7) -0.007(9)
C9B 0.028(8) 0.052(9) 0.032(8) 0.007(7) -0.006(7) 0.002(8)
C7 0.067(7) 0.078(8) 0.046(5) 0.003(6) -0.019(5) 0.001(6)

loop_
_atom_type_symbol
_atom_type_description
_atom_type_scat_dispersion_real
_atom_type_scat_dispersion_imag
_atom_type_scat_source
C C 0.0033 0.0016 'International Tables Vol C Tables 4.2.6.8 and 6.1.1.4'
H H 0.0000 0.0000 'International Tables Vol C Tables 4.2.6.8 and 6.1.1.4'
O O 0.0106 0.0060 'International Tables Vol C Tables 4.2.6.8 and 6.1.1.4'
P P 0.1023 0.0942 'International Tables Vol C Tables 4.2.6.8 and 6.1.1.4'
Fe Fe 0.3463 0.8444 'International Tables Vol C Tables 4.2.6.8 and 6.1.1.4'

loop_
_geom_angle_atom_site_label_1
_geom_angle_atom_site_label_2
_geom_angle_atom_site_label_3
_geom_angle
_geom_angle_site_symmetry_1
_geom_angle_site_symmetry_3
C1B Fe1 C1B 180.000(2) 3_765 .
C1B Fe1 C2B 42.3(8) 3_765 3_765
C1B Fe1 C2B 137.7(8) . 3_765
C1B Fe1 C2B 137.7(8) 3_765 .
C1B Fe1 C2B 42.3(8) . .
C2B Fe1 C2B 180.000(2) 3_765 .
C1B Fe1 C4A 71.2(14) 3_765 3_765
C1B Fe1 C4A 108.8(14) . 3_765
C2B Fe1 C4A 58.0(8) 3_765 3_765
C2B Fe1 C4A 122.0(8) . 3_765
C1B Fe1 C4A 108.8(14) 3_765 .
C1B Fe1 C4A 71.2(14) . .
C2B Fe1 C4A 122.0(8) 3_765 .
C2B Fe1 C4A 58.0(8) . .
C4A Fe1 C4A 180.000(2) 3_765 .
C1B Fe1 C3B 109.5(11) 3_765 .
C1B Fe1 C3B 70.5(11) . .
C2B Fe1 C3B 139.5(6) 3_765 .
C2B Fe1 C3B 40.5(6) . .
C4A Fe1 C3B 154.6(7) 3_765 .
C4A Fe1 C3B 25.4(7) . .
C1B Fe1 C3B 70.5(11) 3_765 3_765
C1B Fe1 C3B 109.5(11) . 3_765
C2B Fe1 C3B 40.5(6) 3_765 3_765
C2B Fe1 C3B 139.5(6) . 3_765
C4A Fe1 C3B 25.4(7) 3_765 3_765
C4A Fe1 C3B 154.6(7) . 3_765
C3B Fe1 C3B 180.0(11) . 3_765
C1B Fe1 C3A 63.2(10) 3_765 3_765
C1B Fe1 C3A 116.8(10) . 3_765
C2B Fe1 C3A 26.9(6) 3_765 3_765
C2B Fe1 C3A 153.1(6) . 3_765
C4A Fe1 C3A 38.6(6) 3_765 3_765
C4A Fe1 C3A 141.4(6) . 3_765
C3B Fe1 C3A 165.0(5) . 3_765
C3B Fe1 C3A 15.0(5) 3_765 3_765
C1B Fe1 C3A 116.8(10) 3_765 .
C1B Fe1 C3A 63.2(10) . .
C2B Fe1 C3A 153.1(6) 3_765 .
C2B Fe1 C3A 26.9(6) . .
C4A Fe1 C3A 141.4(6) 3_765 .
C4A Fe1 C3A 38.6(6) . .
C3B Fe1 C3A 15.0(5) . .
C3B Fe1 C3A 165.0(5) 3_765 .
C3A Fe1 C3A 180.000(2) 3_765 .
C1B Fe1 C1A 5.4(11) 3_765 3_765
C1B Fe1 C1A 174.6(11) . 3_765
C2B Fe1 C1A 47.6(9) 3_765 3_765
C2B Fe1 C1A 132.4(9) . 3_765
C4A Fe1 C1A 73.2(12) 3_765 3_765
C4A Fe1 C1A 106.8(12) . 3_765
C3B Fe1 C1A 105.4(12) . 3_765
C3B Fe1 C1A 74.6(12) 3_765 3_765
C3A Fe1 C1A 68.0(10) 3_765 3_765
C3A Fe1 C1A 112.0(10) . 3_765
C1B Fe1 C1A 174.6(11) 3_765 .
C1B Fe1 C1A 5.4(11) . .
C2B Fe1 C1A 132.4(9) 3_765 .
C2B Fe1 C1A 47.6(9) . .
C4A Fe1 C1A 106.8(12) 3_765 .
C4A Fe1 C1A 73.2(12) . .
C3B Fe1 C1A 74.6(12) . .
C3B Fe1 C1A 105.4(12) 3_765 .
C3A Fe1 C1A 112.0(10) 3_765 .
C3A Fe1 C1A 68.0(10) . .
C1A Fe1 C1A 180.0(9) 3_765 .
C4A P1A C1A 87.3(19) . .
C4A P1A Fe1 60.7(14) . .
C1A P1A Fe1 61.7(19) . .
C5A O2A C6A 115.7(18) . .
C5A C1A C2A 124.7(18) . .
C5A C1A P1A 123.7(18) . .
C2A C1A P1A 111.6(16) . .
C5A C1A Fe1 130(3) . .
C2A C1A Fe1 70.6(17) . .
P1A C1A Fe1 68.0(16) . .
C3A C2A C1A 111.2(12) . .
C3A C2A C8A 125.9(12) . .
C1A C2A C8A 122.9(12) . .
C3A C2A Fe1 69.9(11) . .
C1A C2A Fe1 69.4(19) . .
C8A C2A Fe1 130.5(18) . .
C4A C3A C2A 113.3(12) . .
C4A C3A C9A 124.2(13) . .
C2A C3A C9A 122.4(12) . .
C4A C3A Fe1 68.3(13) . .
C2A C3A Fe1 71.2(12) . .
C9A C3A Fe1 126.5(15) . .
C3A C4A P1A 116.6(18) . .
C3A C4A Fe1 73.1(13) . .
P1A C4A Fe1 71.1(16) . .
O1A C5A O2A 122(3) . .
O1A C5A C1A 128(3) . .
O2A C5A C1A 110(2) . .
C7 C6A O2A 107.1(18) . .
C1B P1B C4B 88.8(19) . .
C1B P1B Fe1 56.2(19) . .
C4B P1B Fe1 60.4(13) . .
C5B O2B C6B 117.0(17) . .
C2B C1B C5B 122.1(16) . .
C2B C1B P1B 113.4(17) . .
C5B C1B P1B 124.5(16) . .
C2B C1B Fe1 70.0(17) . .
C5B C1B Fe1 119(3) . .
P1B C1B Fe1 77.2(17) . .
C3B C2B C1B 110.2(12) . .
C3B C2B C8B 125.9(12) . .
C1B C2B C8B 123.9(13) . .
C3B C2B Fe1 72.0(12) . .
C1B C2B Fe1 68(2) . .
C8B C2B Fe1 126.8(17) . .
C4B C3B C2B 114.7(13) . .
C4B C3B C9B 123.1(16) . .
C2B C3B C9B 122.2(13) . .
C4B C3B Fe1 73.5(14) . .
C2B C3B Fe1 67.5(12) . .
C9B C3B Fe1 129.5(16) . .
C3B C4B P1B 112.5(19) . .
C3B C4B Fe1 69.1(13) . .
P1B C4B Fe1 72.0(16) . .
O1B C5B O2B 120(2) . .
O1B C5B C1B 130.4(18) . .
O2B C5B C1B 109.8(18) . .
C7 C6B O2B 111.8(17) . .
C6A C7 C6B 66.0(14) . .

loop_
_geom_bond_atom_site_label_1
_geom_bond_atom_site_label_2
_geom_bond_distance
_geom_bond_site_symmetry_2
Fe1 C1B 1.99(5) 3_765
Fe1 C1B 1.99(5) .
Fe1 C2B 2.02(2) 3_765
Fe1 C2B 2.02(2) .
Fe1 C4A 2.05(3) 3_765
Fe1 C4A 2.05(3) .
Fe1 C3B 2.08(2) .
Fe1 C3B 2.08(2) 3_765
Fe1 C3A 2.11(2) 3_765
Fe1 C3A 2.11(2) .
Fe1 C1A 2.11(5) 3_765
Fe1 C1A 2.11(5) .
P1A C4A 1.75(4) .
P1A C1A 1.84(4) .
O1A C5A 1.18(3) .
O2A C5A 1.37(3) .
O2A C6A 1.60(3) .
C1A C5A 1.46(3) .
C1A C2A 1.449(16) .
C2A C3A 1.410(18) .
C2A C8A 1.526(14) .
C3A C4A 1.375(18) .
C3A C9A 1.517(14) .
C6A C7 1.32(2) .
P1B C1B 1.74(5) .
P1B C4B 1.81(4) .
O1B C5B 1.22(3) .
O2B C5B 1.36(2) .
O2B C6B 1.44(3) .
C1B C2B 1.447(16) .
C1B C5B 1.45(3) .
C2B C3B 1.420(18) .
C2B C8B 1.521(14) .
C3B C4B 1.353(19) .
C3B C9B 1.516(14) .
C6B C7 1.41(2) .
